data_7010168
loop_
_publ_author_name
'Dani\`ele, Stephane'
'Hitchcock, Peter B.'
'Lappert, Michael F.'
'Merle, Philippe G.'

_publ_section_title
;
 Synthesis, structures and catalytic properties of chelating
 N,N&#x200A;'-bis(silylated) 1,2-benzenediamidozirconium(IV) chlorides
 [and a titanium(IV) analogue] and dimethylamides&#x200A;&#x2020;
;
_journal_issue 1
_journal_name_full 'Journal of the Chemical Society, Dalton Transactions'
_journal_page_first 13
_journal_paper_doi 10.1039/b006596j
_journal_year 2001
_chemical_formula_sum 'C18 H38 Cl2 N4 Si2 Zr'
_chemical_formula_weight 528.82
_chemical_name_common '[{C6H4(NSiMe3)2}ZrCl2(Me2NCH2CH2NMe2)]'
_chemical_name_systematic
; 
 ? 
;
_space_group_IT_number 9
_symmetry_cell_setting monoclinic
_symmetry_space_group_name_Hall 'C -2yc'
_symmetry_space_group_name_H-M 'C 1 c 1'
_atom_sites_solution_hydrogens geom
_atom_sites_solution_primary direct
_atom_sites_solution_secondary difmap
_audit_creation_method SHELXL-97
_cell_angle_alpha 90.00
_cell_angle_beta 102.52(4)
_cell_angle_gamma 90.00
_cell_formula_units_Z 12
_cell_length_a 30.39(2)
_cell_length_b 18.203(5)
_cell_length_c 14.315(5)
_cell_measurement_reflns_used 25
_cell_measurement_temperature 173(2)
_cell_measurement_theta_max 10
_cell_measurement_theta_min 7
_cell_volume 7731(6)
_computing_cell_refinement 'Enraf-Nonius CAD4'
_computing_data_collection 'Enraf-Nonius CAD4'
_computing_molecular_graphics 'CAMERON (Watkin and Pearce,1993)'
_computing_publication_material SHELXL-93
_computing_structure_refinement 'SHELXL-97 (Sheldrick, 1997)'
_computing_structure_solution 'SHELXS-97 (Sheldrick, 1990)'
_diffrn_ambient_temperature 173(2)
_diffrn_measured_fraction_theta_full 0.999
_diffrn_measured_fraction_theta_max 0.999
_diffrn_measurement_method \w--2\q
_diffrn_radiation_monochromator graphite
_diffrn_radiation_source 'fine-focus sealed tube'
_diffrn_radiation_type MoK\a
_diffrn_radiation_wavelength 0.71073
_diffrn_reflns_av_R_equivalents 0.0000
_diffrn_reflns_av_sigmaI/netI 0.0625
_diffrn_reflns_limit_h_max 33
_diffrn_reflns_limit_h_min 0
_diffrn_reflns_limit_k_max 19
_diffrn_reflns_limit_k_min 0
_diffrn_reflns_limit_l_max 15
_diffrn_reflns_limit_l_min -15
_diffrn_reflns_number 5487
_diffrn_reflns_theta_full 23.00
_diffrn_reflns_theta_max 23.00
_diffrn_reflns_theta_min 2.07
_diffrn_standards_decay_% 0
_diffrn_standards_interval_time 120
_diffrn_standards_number 2
_exptl_absorpt_coefficient_mu 0.738
_exptl_absorpt_correction_T_max 1.00
_exptl_absorpt_correction_T_min 0.90
_exptl_absorpt_correction_type empirical
_exptl_crystal_density_diffrn 1.363
_exptl_crystal_density_method 'not measured'
_exptl_crystal_description block
_exptl_crystal_F_000 3312
_exptl_crystal_size_max 0.30
_exptl_crystal_size_mid 0.20
_exptl_crystal_size_min 0.20
_refine_diff_density_max 0.384
_refine_diff_density_min -0.448
_refine_diff_density_rms 0.070
_refine_ls_abs_structure_details 'Flack H D (1983), Acta Cryst. A39, 876-881'
_refine_ls_abs_structure_Flack 0.01(4)
_refine_ls_extinction_method none
_refine_ls_goodness_of_fit_ref 1.031
_refine_ls_hydrogen_treatment mixed
_refine_ls_matrix_type full
_refine_ls_number_parameters 730
_refine_ls_number_reflns 5487
_refine_ls_number_restraints 2
_refine_ls_restrained_S_all 1.031
_refine_ls_R_factor_all 0.0408
_refine_ls_R_factor_gt 0.0333
_refine_ls_shift/su_max 0.001
_refine_ls_shift/su_mean 0.000
_refine_ls_structure_factor_coef Fsqd
_refine_ls_weighting_details 'calc w=1/[\s^2^(Fo^2^)+(0.0126P)^2^+0.0000P] where P=(Fo^2^+2Fc^2^)/3'
_refine_ls_weighting_scheme calc
_refine_ls_wR_factor_gt 0.0681
_refine_ls_wR_factor_ref 0.0715
_reflns_number_gt 4994
_reflns_number_total 5487
_reflns_threshold_expression >2sigma(I)
_cod_data_source_file b006596j.txt
_cod_data_source_block jan499-MFL6
_cod_original_sg_symbol_H-M Cc
_cod_database_code 7010168

loop_
_symmetry_equiv_pos_as_xyz
'x, y, z'
'x, -y, z+1/2'
'x+1/2, y+1/2, z'
'x+1/2, -y+1/2, z+1/2'

loop_
_atom_site_label
_atom_site_type_symbol
_atom_site_fract_x
_atom_site_fract_y
_atom_site_fract_z
_atom_site_U_iso_or_equiv
_atom_site_adp_type
_atom_site_occupancy
_atom_site_symmetry_multiplicity
_atom_site_calc_flag
_atom_site_refinement_flags
_atom_site_disorder_assembly
_atom_site_disorder_group
Zr Zr 0.40713(2) 0.08805(4) 0.90038(4) 0.01953(18) Uani 1 1 d . . .
Cl1 Cl 0.47689(7) 0.06819(11) 0.83322(14) 0.0314(5) Uani 1 1 d . . .
Cl2 Cl 0.36537(7) 0.03009(11) 0.75487(13) 0.0314(5) Uani 1 1 d . . .
Si1 Si 0.29159(7) 0.09908(12) 0.93611(15) 0.0257(5) Uani 1 1 d . . .
Si2 Si 0.42062(7) 0.25633(11) 0.78741(15) 0.0226(5) Uani 1 1 d . . .
N1 N 0.34925(19) 0.1182(3) 0.9514(4) 0.0196(14) Uani 1 1 d . . .
N2 N 0.4093(2) 0.1989(3) 0.8767(4) 0.0195(14) Uani 1 1 d . . .
N3 N 0.4170(2) -0.0380(3) 0.9707(4) 0.0261(15) Uani 1 1 d . . .
N4 N 0.4625(2) 0.0949(3) 1.0538(4) 0.0243(15) Uani 1 1 d . . .
C1 C 0.3635(2) 0.1879(4) 0.9950(5) 0.0230(18) Uani 1 1 d . . .
C2 C 0.3949(2) 0.2292(4) 0.9571(5) 0.0193(17) Uani 1 1 d . . .
C3 C 0.4120(2) 0.2945(4) 1.0011(5) 0.0218(17) Uani 1 1 d . . .
H3 H 0.4345 0.3207 0.9781 0.026 Uiso 1 1 calc R . .
C4 C 0.3963(3) 0.3216(4) 1.0781(5) 0.0290(19) Uani 1 1 d . . .
H4 H 0.4072 0.3673 1.1059 0.035 Uiso 1 1 calc R . .
C5 C 0.3646(3) 0.2827(5) 1.1150(5) 0.032(2) Uani 1 1 d . . .
H5 H 0.3538 0.3016 1.1677 0.038 Uiso 1 1 calc R . .
C6 C 0.3489(3) 0.2156(4) 1.0742(5) 0.0266(19) Uani 1 1 d . . .
H6 H 0.3279 0.1883 1.1006 0.032 Uiso 1 1 calc R . .
C7 C 0.2709(3) 0.0349(5) 0.8346(6) 0.043(2) Uani 1 1 d . . .
H7A H 0.2873 -0.0117 0.8466 0.064 Uiso 1 1 calc R . .
H7B H 0.2758 0.0567 0.7752 0.064 Uiso 1 1 calc R . .
H7C H 0.2386 0.0259 0.8288 0.064 Uiso 1 1 calc R . .
C8 C 0.2763(3) 0.0583(5) 1.0447(7) 0.048(3) Uani 1 1 d . . .
H8A H 0.2935 0.0129 1.0621 0.073 Uiso 1 1 calc R . .
H8B H 0.2440 0.0473 1.0310 0.073 Uiso 1 1 calc R . .
H8C H 0.2835 0.0933 1.0978 0.073 Uiso 1 1 calc R . .
C9 C 0.2589(3) 0.1856(4) 0.9054(6) 0.038(2) Uani 1 1 d . . .
H9A H 0.2684 0.2216 0.9566 0.057 Uiso 1 1 calc R . .
H9B H 0.2267 0.1753 0.8981 0.057 Uiso 1 1 calc R . .
H9C H 0.2644 0.2053 0.8452 0.057 Uiso 1 1 calc R . .
C10 C 0.3826(3) 0.3379(4) 0.7763(5) 0.032(2) Uani 1 1 d . . .
H10A H 0.3892 0.3659 0.8362 0.049 Uiso 1 1 calc R . .
H10B H 0.3511 0.3214 0.7633 0.049 Uiso 1 1 calc R . .
H10C H 0.3874 0.3691 0.7237 0.049 Uiso 1 1 calc R . .
C11 C 0.4806(3) 0.2839(4) 0.8125(6) 0.034(2) Uani 1 1 d . . .
H11A H 0.4880 0.3108 0.8732 0.051 Uiso 1 1 calc R . .
H11B H 0.4861 0.3154 0.7608 0.051 Uiso 1 1 calc R . .
H11C H 0.4996 0.2400 0.8170 0.051 Uiso 1 1 calc R . .
C12 C 0.4065(3) 0.2060(5) 0.6728(6) 0.041(2) Uani 1 1 d . . .
H12A H 0.3748 0.1915 0.6597 0.061 Uiso 1 1 calc R . .
H12B H 0.4255 0.1621 0.6768 0.061 Uiso 1 1 calc R . .
H12C H 0.4119 0.2378 0.6212 0.061 Uiso 1 1 calc R . .
C13 C 0.4482(3) -0.0376(4) 1.0667(5) 0.0288(19) Uani 1 1 d . . .
H13A H 0.4630 -0.0861 1.0793 0.035 Uiso 1 1 calc R . .
H13B H 0.4309 -0.0285 1.1167 0.035 Uiso 1 1 calc R . .
C14 C 0.4834(3) 0.0212(4) 1.0709(6) 0.032(2) Uani 1 1 d . . .
H14A H 0.5042 0.0204 1.1346 0.039 Uiso 1 1 calc R . .
H14B H 0.5012 0.0111 1.0221 0.039 Uiso 1 1 calc R . .
C15 C 0.4353(3) -0.0896(4) 0.9094(6) 0.036(2) Uani 1 1 d . . .
H15A H 0.4648 -0.0722 0.9016 0.053 Uiso 1 1 calc R . .
H15B H 0.4147 -0.0927 0.8466 0.053 Uiso 1 1 calc R . .
H15C H 0.4386 -0.1383 0.9393 0.053 Uiso 1 1 calc R . .
C16 C 0.3728(3) -0.0671(4) 0.9813(6) 0.0300(19) Uani 1 1 d . . .
H16A H 0.3518 -0.0673 0.9189 0.045 Uiso 1 1 calc R . .
H16B H 0.3607 -0.0360 1.0257 0.045 Uiso 1 1 calc R . .
H16C H 0.3766 -0.1174 1.0065 0.045 Uiso 1 1 calc R . .
C17 C 0.4427(3) 0.1144(5) 1.1391(5) 0.035(2) Uani 1 1 d . . .
H17A H 0.4282 0.1627 1.1288 0.053 Uiso 1 1 calc R . .
H17B H 0.4667 0.1158 1.1971 0.053 Uiso 1 1 calc R . .
H17C H 0.4203 0.0774 1.1465 0.053 Uiso 1 1 calc R . .
C18 C 0.4991(3) 0.1502(5) 1.0518(6) 0.037(2) Uani 1 1 d . . .
H18A H 0.4858 0.1993 1.0404 0.055 Uiso 1 1 calc R . .
H18B H 0.5145 0.1377 1.0004 0.055 Uiso 1 1 calc R . .
H18C H 0.5209 0.1497 1.1133 0.055 Uiso 1 1 calc R . .
Zr1B Zr 0.04760(2) 0.18064(4) 0.94946(5) 0.01854(17) Uani 1 1 d . . .
Cl1B Cl -0.01197(7) 0.20711(12) 1.04235(14) 0.0350(5) Uani 1 1 d . . .
Cl2B Cl 0.01627(7) 0.28078(10) 0.84365(14) 0.0299(5) Uani 1 1 d . . .
Si1B Si 0.09689(7) 0.17926(12) 0.74677(15) 0.0235(5) Uani 1 1 d . . .
Si2B Si -0.03728(7) 0.05312(12) 0.86070(15) 0.0238(5) Uani 1 1 d . . .
N1B N 0.09260(19) 0.1514(3) 0.8627(4) 0.0198(14) Uani 1 1 d . . .
N2B N 0.0184(2) 0.0825(3) 0.8979(4) 0.0187(13) Uani 1 1 d . . .
N3B N 0.0948(2) 0.2771(3) 1.0489(4) 0.0241(15) Uani 1 1 d . . .
N4B N 0.0857(2) 0.1232(3) 1.1018(4) 0.0211(14) Uani 1 1 d . . .
C1B C 0.0951(3) 0.0734(4) 0.8777(5) 0.0230(18) Uani 1 1 d . . .
C2B C 0.0560(3) 0.0377(4) 0.8947(5) 0.0236(18) Uani 1 1 d . . .
C3B C 0.0585(3) -0.0374(4) 0.9131(5) 0.0276(19) Uani 1 1 d . . .
H3B H 0.0326 -0.0622 0.9242 0.033 Uiso 1 1 calc R . .
C4B C 0.0975(3) -0.0767(4) 0.9157(5) 0.031(2) Uani 1 1 d . . .
H4B H 0.0983 -0.1281 0.9276 0.037 Uiso 1 1 calc R . .
C5B C 0.1352(3) -0.0410(5) 0.9011(5) 0.032(2) Uani 1 1 d . . .
H5B H 0.1623 -0.0678 0.9035 0.039 Uiso 1 1 calc R . .
C6B C 0.1342(3) 0.0329(4) 0.8830(5) 0.0291(19) Uani 1 1 d . . .
H6B H 0.1607 0.0568 0.8739 0.035 Uiso 1 1 calc R . .
C7B C 0.1122(3) 0.2782(4) 0.7445(5) 0.030(2) Uani 1 1 d . . .
H7B1 H 0.0902 0.3078 0.7687 0.045 Uiso 1 1 calc R . .
H7B2 H 0.1123 0.2928 0.6786 0.045 Uiso 1 1 calc R . .
H7B3 H 0.1423 0.2859 0.7849 0.045 Uiso 1 1 calc R . .
C8B C 0.0427(3) 0.1602(5) 0.6608(5) 0.035(2) Uani 1 1 d . . .
H8B1 H 0.0181 0.1857 0.6817 0.052 Uiso 1 1 calc R . .
H8B2 H 0.0369 0.1072 0.6584 0.052 Uiso 1 1 calc R . .
H8B3 H 0.0446 0.1777 0.5970 0.052 Uiso 1 1 calc R . .
C9B C 0.1408(3) 0.1275(4) 0.7004(5) 0.034(2) Uani 1 1 d . . .
H9B1 H 0.1343 0.0748 0.7003 0.051 Uiso 1 1 calc R . .
H9B2 H 0.1705 0.1370 0.7416 0.051 Uiso 1 1 calc R . .
H9B3 H 0.1407 0.1436 0.6350 0.051 Uiso 1 1 calc R . .
C10B C -0.0421(3) -0.0028(4) 0.7498(6) 0.039(2) Uani 1 1 d . . .
H10D H -0.0227 -0.0463 0.7638 0.059 Uiso 1 1 calc R . .
H10E H -0.0326 0.0267 0.7004 0.059 Uiso 1 1 calc R . .
H10F H -0.0734 -0.0183 0.7268 0.059 Uiso 1 1 calc R . .
C11B C -0.0551(3) -0.0014(5) 0.9566(6) 0.038(2) Uani 1 1 d . . .
H11D H -0.0355 -0.0445 0.9721 0.057 Uiso 1 1 calc R . .
H11E H -0.0864 -0.0174 0.9342 0.057 Uiso 1 1 calc R . .
H11F H -0.0527 0.0292 1.0139 0.057 Uiso 1 1 calc R . .
C12B C -0.0742(2) 0.1339(4) 0.8318(5) 0.0281(19) Uani 1 1 d . . .
H12D H -0.0650 0.1625 0.7813 0.042 Uiso 1 1 calc R . .
H12E H -0.0717 0.1645 0.8891 0.042 Uiso 1 1 calc R . .
H12F H -0.1054 0.1177 0.8097 0.042 Uiso 1 1 calc R . .
C13B C 0.1216(3) 0.2428(4) 1.1363(5) 0.0261(18) Uani 1 1 d . . .
H13C H 0.1302 0.2807 1.1864 0.031 Uiso 1 1 calc R . .
H13D H 0.1496 0.2222 1.1222 0.031 Uiso 1 1 calc R . .
C14B C 0.0964(3) 0.1833(4) 1.1729(5) 0.0261(18) Uani 1 1 d . . .
H14C H 0.1147 0.1638 1.2335 0.031 Uiso 1 1 calc R . .
H14D H 0.0681 0.2034 1.1862 0.031 Uiso 1 1 calc R . .
C15B C 0.0665(3) 0.3375(4) 1.0770(6) 0.041(2) Uani 1 1 d . . .
H15D H 0.0485 0.3605 1.0192 0.062 Uiso 1 1 calc R . .
H15E H 0.0861 0.3744 1.1146 0.062 Uiso 1 1 calc R . .
H15F H 0.0464 0.3169 1.1153 0.062 Uiso 1 1 calc R . .
C16B C 0.1252(3) 0.3128(4) 0.9947(6) 0.038(2) Uani 1 1 d . . .
H16D H 0.1073 0.3353 0.9365 0.057 Uiso 1 1 calc R . .
H16E H 0.1455 0.2759 0.9772 0.057 Uiso 1 1 calc R . .
H16F H 0.1430 0.3508 1.0344 0.057 Uiso 1 1 calc R . .
C17B C 0.1278(3) 0.0822(4) 1.0993(6) 0.036(2) Uani 1 1 d . . .
H17D H 0.1488 0.1146 1.0760 0.054 Uiso 1 1 calc R . .
H17E H 0.1205 0.0399 1.0563 0.054 Uiso 1 1 calc R . .
H17F H 0.1416 0.0651 1.1638 0.054 Uiso 1 1 calc R . .
C18B C 0.0556(3) 0.0706(4) 1.1376(6) 0.033(2) Uani 1 1 d . . .
H18D H 0.0272 0.0951 1.1403 0.049 Uiso 1 1 calc R . .
H18E H 0.0703 0.0537 1.2017 0.049 Uiso 1 1 calc R . .
H18F H 0.0494 0.0284 1.0941 0.049 Uiso 1 1 calc R . .
Zr1C Zr -0.25910(2) 0.07740(4) 0.85978(4) 0.01771(17) Uani 1 1 d . . .
Cl1C Cl -0.19393(6) 0.06541(11) 0.77556(13) 0.0264(5) Uani 1 1 d . . .
Cl2C Cl -0.30564(7) 0.04379(11) 0.70480(13) 0.0313(5) Uani 1 1 d . . .
Si1C Si -0.37231(7) 0.08510(13) 0.90826(16) 0.0276(5) Uani 1 1 d . . .
Si2C Si -0.23797(7) 0.25709(12) 0.79024(15) 0.0231(5) Uani 1 1 d . . .
N1C N -0.3138(2) 0.0978(3) 0.9229(4) 0.0215(15) Uani 1 1 d . . .
N2C N -0.2535(2) 0.1898(3) 0.8642(4) 0.0194(14) Uani 1 1 d . . .
N3C N -0.2521(2) -0.0561(3) 0.8990(4) 0.0239(15) Uani 1 1 d . . .
N4C N -0.1984(2) 0.0627(3) 1.0031(4) 0.0222(14) Uani 1 1 d . . .
C1C C -0.2955(2) 0.1592(4) 0.9834(5) 0.0233(18) Uani 1 1 d . . .
C2C C -0.2647(3) 0.2062(4) 0.9523(5) 0.0241(18) Uani 1 1 d . . .
C3C C -0.2444(3) 0.2625(4) 1.0137(6) 0.032(2) Uani 1 1 d . . .
H3C H -0.2227 0.2932 0.9946 0.039 Uiso 1 1 calc R . .
C4C C -0.2553(3) 0.2745(5) 1.1012(6) 0.040(2) Uani 1 1 d . . .
H4C H -0.2417 0.3138 1.1408 0.047 Uiso 1 1 calc R . .
C5C C -0.2862(3) 0.2291(5) 1.1309(6) 0.039(2) Uani 1 1 d . . .
H5C H -0.2940 0.2374 1.1908 0.047 Uiso 1 1 calc R . .
C6C C -0.3055(3) 0.1718(4) 1.0734(5) 0.029(2) Uani 1 1 d . . .
H6C H -0.3261 0.1403 1.0950 0.035 Uiso 1 1 calc R . .
C7C C -0.3969(3) 0.0256(5) 0.8047(6) 0.040(2) Uani 1 1 d . . .
H7C1 H -0.3825 -0.0229 0.8134 0.060 Uiso 1 1 calc R . .
H7C2 H -0.3917 0.0479 0.7457 0.060 Uiso 1 1 calc R . .
H7C3 H -0.4293 0.0203 0.8003 0.060 Uiso 1 1 calc R . .
C8C C -0.3895(3) 0.0391(5) 1.0118(6) 0.038(2) Uani 1 1 d . . .
H8C1 H -0.3780 0.0672 1.0704 0.057 Uiso 1 1 calc R . .
H8C2 H -0.3771 -0.0108 1.0193 0.057 Uiso 1 1 calc R . .
H8C3 H -0.4225 0.0366 1.0000 0.057 Uiso 1 1 calc R . .
C9C C -0.4002(3) 0.1765(5) 0.8895(7) 0.050(3) Uani 1 1 d . . .
H9C1 H -0.3878 0.2086 0.9439 0.075 Uiso 1 1 calc R . .
H9C2 H -0.4327 0.1706 0.8841 0.075 Uiso 1 1 calc R . .
H9C3 H -0.3947 0.1985 0.8306 0.075 Uiso 1 1 calc R . .
C10C C -0.2722(3) 0.3416(4) 0.7969(6) 0.038(2) Uani 1 1 d . . .
H10G H -0.3043 0.3297 0.7774 0.056 Uiso 1 1 calc R . .
H10H H -0.2645 0.3793 0.7541 0.056 Uiso 1 1 calc R . .
H10I H -0.2656 0.3602 0.8627 0.056 Uiso 1 1 calc R . .
C11C C -0.1766(3) 0.2787(5) 0.8267(6) 0.035(2) Uani 1 1 d . . .
H11G H -0.1697 0.2967 0.8928 0.053 Uiso 1 1 calc R . .
H11H H -0.1689 0.3165 0.7842 0.053 Uiso 1 1 calc R . .
H11I H -0.1590 0.2342 0.8222 0.053 Uiso 1 1 calc R . .
C12C C -0.2515(3) 0.2228(4) 0.6641(5) 0.0292(19) Uani 1 1 d . . .
H12G H -0.2837 0.2117 0.6451 0.044 Uiso 1 1 calc R . .
H12H H -0.2341 0.1782 0.6594 0.044 Uiso 1 1 calc R . .
H12I H -0.2437 0.2606 0.6216 0.044 Uiso 1 1 calc R . .
C13C C -0.2195(3) -0.0682(4) 0.9925(5) 0.0306(19) Uani 1 1 d . . .
H13E H -0.2075 -0.1188 0.9951 0.037 Uiso 1 1 calc R . .
H13F H -0.2351 -0.0619 1.0459 0.037 Uiso 1 1 calc R . .
C14C C -0.1814(3) -0.0138(4) 1.0027(6) 0.0303(19) Uani 1 1 d . . .
H14E H -0.1592 -0.0234 1.0630 0.036 Uiso 1 1 calc R . .
H14F H -0.1660 -0.0200 0.9489 0.036 Uiso 1 1 calc R . .
C15C C -0.2363(3) -0.0983(4) 0.8237(6) 0.034(2) Uani 1 1 d . . .
H15G H -0.2074 -0.0783 0.8155 0.051 Uiso 1 1 calc R . .
H15H H -0.2586 -0.0945 0.7632 0.051 Uiso 1 1 calc R . .
H15I H -0.2324 -0.1500 0.8428 0.051 Uiso 1 1 calc R . .
C16C C -0.2955(3) -0.0891(5) 0.9067(7) 0.039(2) Uani 1 1 d . . .
H16G H -0.3175 -0.0822 0.8464 0.059 Uiso 1 1 calc R . .
H16H H -0.3064 -0.0653 0.9587 0.059 Uiso 1 1 calc R . .
H16I H -0.2913 -0.1417 0.9203 0.059 Uiso 1 1 calc R . .
C17C C -0.2127(3) 0.0747(4) 1.0964(5) 0.0289(19) Uani 1 1 d . . .
H17G H -0.2382 0.0426 1.0992 0.043 Uiso 1 1 calc R . .
H17H H -0.2216 0.1261 1.1008 0.043 Uiso 1 1 calc R . .
H17I H -0.1875 0.0633 1.1498 0.043 Uiso 1 1 calc R . .
C18C C -0.1598(2) 0.1135(4) 1.0035(5) 0.0286(19) Uani 1 1 d . . .
H18G H -0.1701 0.1645 1.0038 0.043 Uiso 1 1 calc R . .
H18H H -0.1478 0.1049 0.9462 0.043 Uiso 1 1 calc R . .
H18I H -0.1361 0.1044 1.0607 0.043 Uiso 1 1 calc R . .

loop_
_atom_site_aniso_label
_atom_site_aniso_U_11
_atom_site_aniso_U_22
_atom_site_aniso_U_33
_atom_site_aniso_U_23
_atom_site_aniso_U_13
_atom_site_aniso_U_12
Zr 0.0211(4) 0.0201(4) 0.0180(4) 0.0009(3) 0.0058(3) -0.0014(3)
Cl1 0.0278(12) 0.0378(12) 0.0322(12) 0.0002(9) 0.0144(9) 0.0034(9)
Cl2 0.0356(12) 0.0338(12) 0.0240(11) -0.0070(9) 0.0050(9) -0.0053(10)
Si1 0.0196(12) 0.0257(12) 0.0326(13) 0.0013(10) 0.0079(10) -0.0036(10)
Si2 0.0264(12) 0.0226(12) 0.0207(12) 0.0008(9) 0.0094(9) -0.0013(10)
N1 0.023(4) 0.026(4) 0.010(3) 0.005(3) 0.006(3) -0.004(3)
N2 0.021(4) 0.020(3) 0.019(4) -0.008(3) 0.009(3) -0.003(3)
N3 0.030(4) 0.025(4) 0.025(4) -0.001(3) 0.008(3) 0.001(3)
N4 0.022(4) 0.032(4) 0.017(3) 0.004(3) 0.000(3) -0.007(3)
C1 0.013(4) 0.029(4) 0.025(4) 0.002(4) 0.000(3) -0.004(3)
C2 0.013(4) 0.023(4) 0.018(4) 0.005(3) -0.006(3) 0.002(3)
C3 0.027(4) 0.018(4) 0.020(4) -0.001(3) 0.006(3) -0.010(3)
C4 0.036(5) 0.028(4) 0.022(4) -0.010(4) 0.007(4) -0.005(4)
C5 0.031(5) 0.047(5) 0.021(4) -0.005(4) 0.013(4) 0.001(4)
C6 0.025(4) 0.039(5) 0.017(4) -0.004(4) 0.008(4) -0.007(4)
C7 0.030(5) 0.039(5) 0.058(6) -0.009(5) 0.006(5) -0.007(4)
C8 0.029(5) 0.054(6) 0.070(7) 0.015(5) 0.026(5) 0.003(4)
C9 0.030(5) 0.038(5) 0.044(5) 0.000(4) 0.004(4) 0.001(4)
C10 0.038(5) 0.038(5) 0.019(4) 0.001(4) 0.001(4) 0.000(4)
C11 0.032(5) 0.029(5) 0.047(5) 0.009(4) 0.022(4) 0.002(4)
C12 0.053(6) 0.042(5) 0.028(5) -0.003(4) 0.011(4) -0.010(5)
C13 0.040(5) 0.024(4) 0.022(4) 0.010(3) 0.006(4) 0.006(4)
C14 0.022(5) 0.035(5) 0.038(5) 0.009(4) 0.002(4) 0.009(4)
C15 0.059(6) 0.021(4) 0.027(5) 0.005(4) 0.011(4) 0.006(4)
C16 0.033(5) 0.027(5) 0.030(5) 0.007(4) 0.007(4) -0.011(4)
C17 0.037(5) 0.046(5) 0.017(4) 0.001(4) -0.007(4) 0.004(4)
C18 0.025(5) 0.042(5) 0.037(5) -0.001(4) -0.004(4) -0.008(4)
Zr1B 0.0186(4) 0.0202(4) 0.0174(4) -0.0011(3) 0.0055(3) -0.0010(3)
Cl1B 0.0282(12) 0.0499(13) 0.0305(12) -0.0059(10) 0.0145(9) 0.0005(10)
Cl2B 0.0324(12) 0.0273(11) 0.0306(11) 0.0056(9) 0.0081(9) 0.0092(9)
Si1B 0.0224(12) 0.0285(12) 0.0216(11) -0.0023(10) 0.0091(9) -0.0049(10)
Si2B 0.0181(11) 0.0303(12) 0.0226(12) 0.0002(10) 0.0035(9) -0.0057(10)
N1B 0.020(3) 0.022(4) 0.018(3) -0.004(3) 0.004(3) 0.003(3)
N2B 0.012(3) 0.024(3) 0.020(3) -0.003(3) 0.005(2) 0.003(3)
N3B 0.027(4) 0.025(4) 0.023(4) -0.003(3) 0.011(3) -0.004(3)
N4B 0.024(4) 0.020(3) 0.019(3) 0.002(3) 0.006(3) -0.001(3)
C1B 0.021(4) 0.033(5) 0.015(4) -0.002(3) 0.004(3) 0.001(4)
C2B 0.027(5) 0.028(5) 0.015(4) 0.003(3) 0.004(3) -0.004(4)
C3B 0.032(5) 0.020(4) 0.029(5) -0.001(3) 0.003(4) -0.002(4)
C4B 0.051(6) 0.021(4) 0.022(4) 0.000(3) 0.008(4) 0.010(4)
C5B 0.026(5) 0.046(6) 0.024(5) -0.002(4) 0.003(4) 0.015(4)
C6B 0.021(5) 0.038(5) 0.029(5) -0.002(4) 0.006(4) 0.005(4)
C7B 0.046(5) 0.028(5) 0.018(4) -0.002(3) 0.013(4) -0.011(4)
C8B 0.038(5) 0.043(5) 0.020(4) 0.000(4) -0.002(4) -0.003(4)
C9B 0.039(5) 0.039(5) 0.025(5) -0.006(4) 0.012(4) -0.004(4)
C10B 0.035(5) 0.039(5) 0.042(5) 0.007(4) 0.003(4) -0.005(4)
C11B 0.032(5) 0.042(5) 0.041(5) 0.009(4) 0.010(4) -0.006(4)
C12B 0.020(4) 0.040(5) 0.021(4) 0.002(4) -0.003(3) 0.000(4)
C13B 0.027(5) 0.028(4) 0.021(4) -0.005(3) 0.000(4) -0.008(4)
C14B 0.027(4) 0.036(5) 0.013(4) 0.001(4) 0.000(3) -0.004(4)
C15B 0.058(6) 0.029(5) 0.037(5) -0.004(4) 0.008(5) 0.003(4)
C16B 0.051(6) 0.038(5) 0.031(5) -0.007(4) 0.019(4) -0.015(4)
C17B 0.035(5) 0.037(5) 0.034(5) 0.001(4) 0.002(4) 0.001(4)
C18B 0.032(5) 0.035(5) 0.031(5) 0.006(4) 0.005(4) -0.005(4)
Zr1C 0.0157(4) 0.0200(4) 0.0175(4) -0.0004(3) 0.0039(3) -0.0013(3)
Cl1C 0.0222(10) 0.0351(11) 0.0249(11) -0.0036(9) 0.0115(8) -0.0030(9)
Cl2C 0.0258(11) 0.0430(13) 0.0221(10) -0.0056(9) -0.0016(9) -0.0072(10)
Si1C 0.0165(11) 0.0352(13) 0.0323(13) 0.0112(10) 0.0078(10) 0.0037(10)
Si2C 0.0246(12) 0.0234(12) 0.0223(12) -0.0026(9) 0.0074(9) -0.0040(10)
N1C 0.019(4) 0.026(4) 0.024(4) 0.005(3) 0.014(3) 0.001(3)
N2C 0.024(4) 0.025(3) 0.013(3) -0.008(3) 0.013(3) -0.003(3)
N3C 0.027(4) 0.024(3) 0.023(3) -0.004(3) 0.009(3) 0.003(3)
N4C 0.022(4) 0.026(4) 0.019(3) 0.000(3) 0.007(3) -0.004(3)
C1C 0.017(4) 0.027(4) 0.028(5) 0.002(4) 0.008(4) 0.008(4)
C2C 0.023(4) 0.025(4) 0.025(4) 0.005(3) 0.008(4) 0.006(4)
C3C 0.043(5) 0.021(4) 0.035(5) -0.017(4) 0.016(4) -0.006(4)
C4C 0.052(6) 0.038(5) 0.031(5) -0.014(4) 0.017(4) -0.003(5)
C5C 0.045(6) 0.046(6) 0.030(5) -0.013(4) 0.018(4) 0.004(5)
C6C 0.027(5) 0.040(5) 0.026(4) -0.001(4) 0.019(4) 0.008(4)
C7C 0.012(4) 0.066(6) 0.042(5) 0.007(5) 0.006(4) -0.003(4)
C8C 0.015(4) 0.049(5) 0.050(6) 0.018(4) 0.006(4) 0.002(4)
C9C 0.033(6) 0.058(6) 0.060(7) 0.016(5) 0.015(5) 0.015(5)
C10C 0.038(5) 0.030(5) 0.044(6) 0.008(4) 0.006(4) -0.002(4)
C11C 0.033(5) 0.044(5) 0.034(5) -0.001(4) 0.019(4) -0.014(4)
C12C 0.030(5) 0.035(5) 0.023(4) -0.001(4) 0.008(4) -0.005(4)
C13C 0.040(5) 0.021(4) 0.031(5) 0.003(3) 0.007(4) 0.003(4)
C14C 0.022(4) 0.038(5) 0.025(4) 0.003(4) -0.008(3) 0.003(4)
C15C 0.046(6) 0.026(5) 0.035(5) -0.003(4) 0.020(4) 0.001(4)
C16C 0.022(5) 0.037(5) 0.061(6) 0.001(5) 0.012(4) -0.012(4)
C17C 0.028(5) 0.042(5) 0.018(4) 0.007(4) 0.008(3) 0.005(4)
C18C 0.018(4) 0.044(5) 0.022(4) -0.002(4) 0.001(3) -0.014(4)

loop_
_atom_type_symbol
_atom_type_description
_atom_type_scat_dispersion_real
_atom_type_scat_dispersion_imag
_atom_type_scat_source
C C 0.0033 0.0016 'International Tables Vol C Tables 4.2.6.8 and 6.1.1.4'
H H 0.0000 0.0000 'International Tables Vol C Tables 4.2.6.8 and 6.1.1.4'
Cl Cl 0.1484 0.1585 'International Tables Vol C Tables 4.2.6.8 and 6.1.1.4'
N N 0.0061 0.0033 'International Tables Vol C Tables 4.2.6.8 and 6.1.1.4'
Si Si 0.0817 0.0704 'International Tables Vol C Tables 4.2.6.8 and 6.1.1.4'
Zr Zr -2.9673 0.5597 'International Tables Vol C Tables 4.2.6.8 and 6.1.1.4'

loop_
_geom_angle_atom_site_label_1
_geom_angle_atom_site_label_2
_geom_angle_atom_site_label_3
_geom_angle
_geom_angle_site_symmetry_1
_geom_angle_site_symmetry_3
_geom_angle_publ_flag
N2 Zr N1 82.0(2) . . ?
N2 Zr Cl2 108.37(17) . . ?
N1 Zr Cl2 95.13(17) . . ?
N2 Zr N4 93.3(2) . . ?
N1 Zr N4 97.9(2) . . ?
Cl2 Zr N4 156.09(15) . . ?
N2 Zr N3 165.0(2) . . ?
N1 Zr N3 97.8(2) . . ?
Cl2 Zr N3 86.65(15) . . ?
N4 Zr N3 71.8(2) . . ?
N2 Zr Cl1 91.03(16) . . ?
N1 Zr Cl1 173.01(16) . . ?
Cl2 Zr Cl1 86.41(8) . . ?
N4 Zr Cl1 83.06(15) . . ?
N3 Zr Cl1 89.11(15) . . ?
N2 Zr C2 30.5(2) . . ?
N1 Zr C2 58.6(2) . . ?
Cl2 Zr C2 125.50(15) . . ?
N4 Zr C2 78.4(2) . . ?
N3 Zr C2 138.9(2) . . ?
Cl1 Zr C2 115.06(16) . . ?
N2 Zr C1 58.1(2) . . ?
N1 Zr C1 30.7(2) . . ?
Cl2 Zr C1 119.16(16) . . ?
N4 Zr C1 80.7(2) . . ?
N3 Zr C1 115.7(2) . . ?
Cl1 Zr C1 143.78(16) . . ?
C2 Zr C1 29.7(2) . . ?
N1 Si1 C9 109.2(3) . . ?
N1 Si1 C7 112.4(3) . . ?
C9 Si1 C7 105.9(4) . . ?
N1 Si1 C8 113.4(4) . . ?
C9 Si1 C8 108.4(4) . . ?
C7 Si1 C8 107.2(4) . . ?
N2 Si2 C12 108.1(3) . . ?
N2 Si2 C11 111.3(3) . . ?
C12 Si2 C11 109.6(4) . . ?
N2 Si2 C10 108.8(3) . . ?
C12 Si2 C10 107.4(4) . . ?
C11 Si2 C10 111.5(4) . . ?
C1 N1 Si1 115.4(5) . . ?
C1 N1 Zr 100.6(4) . . ?
Si1 N1 Zr 142.0(3) . . ?
C2 N2 Si2 120.3(5) . . ?
C2 N2 Zr 102.7(4) . . ?
Si2 N2 Zr 136.9(3) . . ?
C15 N3 C16 107.5(6) . . ?
C15 N3 C13 107.8(6) . . ?
C16 N3 C13 108.4(6) . . ?
C15 N3 Zr 111.9(4) . . ?
C16 N3 Zr 109.7(4) . . ?
C13 N3 Zr 111.4(4) . . ?
C14 N4 C18 108.5(6) . . ?
C14 N4 C17 108.1(6) . . ?
C18 N4 C17 106.5(6) . . ?
C14 N4 Zr 106.7(4) . . ?
C18 N4 Zr 112.4(4) . . ?
C17 N4 Zr 114.5(4) . . ?
C6 C1 C2 118.6(7) . . ?
C6 C1 N1 123.5(7) . . ?
C2 C1 N1 117.9(7) . . ?
C6 C1 Zr 154.6(5) . . ?
C2 C1 Zr 74.2(4) . . ?
N1 C1 Zr 48.7(3) . . ?
C3 C2 C1 119.9(7) . . ?
C3 C2 N2 123.0(6) . . ?
C1 C2 N2 117.0(6) . . ?
C3 C2 Zr 150.8(5) . . ?
C1 C2 Zr 76.1(4) . . ?
N2 C2 Zr 46.8(3) . . ?
C4 C3 C2 120.4(7) . . ?
C3 C4 C5 120.5(7) . . ?
C4 C5 C6 119.5(7) . . ?
C5 C6 C1 121.0(7) . . ?
N3 C13 C14 110.1(6) . . ?
N4 C14 C13 111.3(6) . . ?
N2B Zr1B N1B 81.6(2) . . ?
N2B Zr1B Cl2B 110.34(18) . . ?
N1B Zr1B Cl2B 92.24(17) . . ?
N2B Zr1B N4B 91.9(2) . . ?
N1B Zr1B N4B 100.0(2) . . ?
Cl2B Zr1B N4B 156.07(15) . . ?
N2B Zr1B N3B 163.9(2) . . ?
N1B Zr1B N3B 98.5(2) . . ?
Cl2B Zr1B N3B 85.80(15) . . ?
N4B Zr1B N3B 72.2(2) . . ?
N2B Zr1B Cl1B 93.00(17) . . ?
N1B Zr1B Cl1B 174.10(17) . . ?
Cl2B Zr1B Cl1B 87.49(7) . . ?
N4B Zr1B Cl1B 82.39(15) . . ?
N3B Zr1B Cl1B 87.38(15) . . ?
N2B Zr1B C2B 30.1(2) . . ?
N1B Zr1B C2B 58.6(2) . . ?
Cl2B Zr1B C2B 125.54(16) . . ?
N4B Zr1B C2B 78.3(2) . . ?
N3B Zr1B C2B 138.5(2) . . ?
Cl1B Zr1B C2B 117.06(16) . . ?
N2B Zr1B C1B 58.1(2) . . ?
N1B Zr1B C1B 30.8(2) . . ?
Cl2B Zr1B C1B 117.74(16) . . ?
N4B Zr1B C1B 81.1(2) . . ?
N3B Zr1B C1B 115.3(2) . . ?
Cl1B Zr1B C1B 145.94(17) . . ?
C2B Zr1B C1B 29.9(2) . . ?
N1B Si1B C7B 111.4(3) . . ?
N1B Si1B C8B 109.4(3) . . ?
C7B Si1B C8B 110.9(4) . . ?
N1B Si1B C9B 113.1(3) . . ?
C7B Si1B C9B 106.3(4) . . ?
C8B Si1B C9B 105.6(4) . . ?
N2B Si2B C12B 109.1(3) . . ?
N2B Si2B C10B 108.6(3) . . ?
C12B Si2B C10B 108.3(4) . . ?
N2B Si2B C11B 110.8(3) . . ?
C12B Si2B C11B 109.3(4) . . ?
C10B Si2B C11B 110.8(4) . . ?
C1B N1B Si1B 114.4(4) . . ?
C1B N1B Zr1B 100.5(4) . . ?
Si1B N1B Zr1B 132.1(3) . . ?
C2B N2B Si2B 123.4(5) . . ?
C2B N2B Zr1B 103.0(5) . . ?
Si2B N2B Zr1B 133.6(3) . . ?
C13B N3B C16B 109.7(6) . . ?
C13B N3B C15B 109.1(6) . . ?
C16B N3B C15B 106.2(6) . . ?
C13B N3B Zr1B 109.1(4) . . ?
C16B N3B Zr1B 110.8(4) . . ?
C15B N3B Zr1B 112.0(5) . . ?
C14B N4B C17B 109.0(6) . . ?
C14B N4B C18B 107.4(6) . . ?
C17B N4B C18B 106.3(6) . . ?
C14B N4B Zr1B 106.6(4) . . ?
C17B N4B Zr1B 115.6(4) . . ?
C18B N4B Zr1B 111.7(4) . . ?
C6B C1B C2B 119.1(7) . . ?
C6B C1B N1B 123.4(7) . . ?
C2B C1B N1B 117.3(7) . . ?
C6B C1B Zr1B 150.3(6) . . ?
C2B C1B Zr1B 74.6(4) . . ?
N1B C1B Zr1B 48.7(3) . . ?
C3B C2B N2B 124.9(7) . . ?
C3B C2B C1B 118.0(7) . . ?
N2B C2B C1B 117.0(7) . . ?
C3B C2B Zr1B 151.8(5) . . ?
N2B C2B Zr1B 46.9(3) . . ?
C1B C2B Zr1B 75.4(4) . . ?
C4B C3B C2B 121.7(8) . . ?
C5B C4B C3B 119.5(7) . . ?
C6B C5B C4B 120.6(7) . . ?
C5B C6B C1B 121.1(8) . . ?
N3B C13B C14B 112.0(6) . . ?
N4B C14B C13B 110.4(6) . . ?
N2C Zr1C N1C 83.0(2) . . ?
N2C Zr1C Cl2C 107.85(18) . . ?
N1C Zr1C Cl2C 94.55(18) . . ?
N2C Zr1C N4C 92.3(2) . . ?
N1C Zr1C N4C 100.5(2) . . ?
Cl2C Zr1C N4C 156.21(15) . . ?
N2C Zr1C N3C 164.2(2) . . ?
N1C Zr1C N3C 96.5(2) . . ?
Cl2C Zr1C N3C 87.96(15) . . ?
N4C Zr1C N3C 72.19(19) . . ?
N2C Zr1C Cl1C 91.82(16) . . ?
N1C Zr1C Cl1C 174.20(17) . . ?
Cl2C Zr1C Cl1C 84.53(8) . . ?
N4C Zr1C Cl1C 82.26(15) . . ?
N3C Zr1C Cl1C 89.19(14) . . ?
N2C Zr1C C2C 30.5(2) . . ?
N1C Zr1C C2C 59.7(2) . . ?
Cl2C Zr1C C2C 125.13(17) . . ?
N4C Zr1C C2C 78.6(2) . . ?
N3C Zr1C C2C 138.0(2) . . ?
Cl1C Zr1C C2C 116.31(17) . . ?
N2C Zr1C C1C 58.6(2) . . ?
N1C Zr1C C1C 31.7(2) . . ?
Cl2C Zr1C C1C 119.45(17) . . ?
N4C Zr1C C1C 81.6(2) . . ?
N3C Zr1C C1C 114.4(2) . . ?
Cl1C Zr1C C1C 145.39(17) . . ?
C2C Zr1C C1C 30.0(2) . . ?
N1C Si1C C7C 113.1(3) . . ?
N1C Si1C C9C 108.4(4) . . ?
C7C Si1C C9C 108.4(4) . . ?
N1C Si1C C8C 114.4(3) . . ?
C7C Si1C C8C 103.8(4) . . ?
C9C Si1C C8C 108.5(4) . . ?
N2C Si2C C11C 111.2(3) . . ?
N2C Si2C C12C 108.6(3) . . ?
C11C Si2C C12C 109.7(4) . . ?
N2C Si2C C10C 108.6(3) . . ?
C11C Si2C C10C 110.2(4) . . ?
C12C Si2C C10C 108.4(4) . . ?
C1C N1C Si1C 114.8(5) . . ?
C1C N1C Zr1C 99.1(4) . . ?
Si1C N1C Zr1C 143.4(4) . . ?
C2C N2C Si2C 123.0(5) . . ?
C2C N2C Zr1C 101.7(4) . . ?
Si2C N2C Zr1C 135.3(3) . . ?
C16C N3C C15C 106.2(6) . . ?
C16C N3C C13C 107.6(6) . . ?
C15C N3C C13C 108.5(6) . . ?
C16C N3C Zr1C 112.3(5) . . ?
C15C N3C Zr1C 111.5(4) . . ?
C13C N3C Zr1C 110.6(4) . . ?
C14C N4C C18C 107.9(6) . . ?
C14C N4C C17C 107.9(6) . . ?
C18C N4C C17C 106.5(5) . . ?
C14C N4C Zr1C 107.3(4) . . ?
C18C N4C Zr1C 112.5(4) . . ?
C17C N4C Zr1C 114.5(4) . . ?
C6C C1C C2C 118.7(7) . . ?
C6C C1C N1C 122.9(7) . . ?
C2C C1C N1C 118.3(6) . . ?
C6C C1C Zr1C 152.2(5) . . ?
C2C C1C Zr1C 74.7(4) . . ?
N1C C1C Zr1C 49.2(3) . . ?
C3C C2C N2C 123.8(7) . . ?
C3C C2C C1C 118.5(7) . . ?
N2C C2C C1C 117.5(7) . . ?
C3C C2C Zr1C 150.6(6) . . ?
N2C C2C Zr1C 47.8(3) . . ?
C1C C2C Zr1C 75.3(4) . . ?
C4C C3C C2C 121.7(8) . . ?
C3C C4C C5C 119.7(8) . . ?
C6C C5C C4C 119.9(7) . . ?
C5C C6C C1C 121.5(8) . . ?
N3C C13C C14C 109.6(6) . . ?
N4C C14C C13C 110.9(6) . . ?

loop_
_geom_bond_atom_site_label_1
_geom_bond_atom_site_label_2
_geom_bond_distance
_geom_bond_site_symmetry_2
_geom_bond_publ_flag
Zr N2 2.050(6) . ?
Zr N1 2.118(6) . ?
Zr Cl2 2.432(2) . ?
Zr N4 2.464(6) . ?
Zr N3 2.497(6) . ?
Zr Cl1 2.537(2) . ?
Zr C2 2.744(7) . ?
Zr C1 2.769(8) . ?
Si1 N1 1.753(6) . ?
Si1 C9 1.863(8) . ?
Si1 C7 1.865(8) . ?
Si1 C8 1.869(8) . ?
Si2 N2 1.742(6) . ?
Si2 C12 1.846(8) . ?
Si2 C11 1.850(8) . ?
Si2 C10 1.867(8) . ?
N1 C1 1.438(9) . ?
N2 C2 1.428(9) . ?
N3 C15 1.476(9) . ?
N3 C16 1.484(9) . ?
N3 C13 1.491(9) . ?
N4 C14 1.481(9) . ?
N4 C18 1.504(9) . ?
N4 C17 1.517(9) . ?
C1 C6 1.399(10) . ?
C1 C2 1.412(10) . ?
C2 C3 1.392(10) . ?
C3 C4 1.383(10) . ?
C4 C5 1.388(11) . ?
C5 C6 1.392(10) . ?
C13 C14 1.506(10) . ?
Zr1B N2B 2.059(6) . ?
Zr1B N1B 2.106(6) . ?
Zr1B Cl2B 2.429(2) . ?
Zr1B N4B 2.469(6) . ?
Zr1B N3B 2.506(6) . ?
Zr1B Cl1B 2.514(2) . ?
Zr1B C2B 2.745(8) . ?
Zr1B C1B 2.755(7) . ?
Si1B N1B 1.767(6) . ?
Si1B C7B 1.861(7) . ?
Si1B C8B 1.862(8) . ?
Si1B C9B 1.870(8) . ?
Si2B N2B 1.745(6) . ?
Si2B C12B 1.841(8) . ?
Si2B C10B 1.865(8) . ?
Si2B C11B 1.866(8) . ?
N1B C1B 1.434(9) . ?
N2B C2B 1.412(9) . ?
N3B C13B 1.477(9) . ?
N3B C16B 1.480(9) . ?
N3B C15B 1.503(9) . ?
N4B C14B 1.480(9) . ?
N4B C17B 1.487(10) . ?
N4B C18B 1.490(9) . ?
C1B C6B 1.388(10) . ?
C1B C2B 1.421(10) . ?
C2B C3B 1.391(10) . ?
C3B C4B 1.380(11) . ?
C4B C5B 1.373(11) . ?
C5B C6B 1.369(11) . ?
C13B C14B 1.485(10) . ?
Zr1C N2C 2.053(6) . ?
Zr1C N1C 2.089(6) . ?
Zr1C Cl2C 2.437(2) . ?
Zr1C N4C 2.459(6) . ?
Zr1C N3C 2.493(6) . ?
Zr1C Cl1C 2.541(2) . ?
Zr1C C2C 2.716(8) . ?
Zr1C C1C 2.723(7) . ?
Si1C N1C 1.761(6) . ?
Si1C C7C 1.857(9) . ?
Si1C C9C 1.860(8) . ?
Si1C C8C 1.874(8) . ?
Si2C N2C 1.749(6) . ?
Si2C C11C 1.866(8) . ?
Si2C C12C 1.870(7) . ?
Si2C C10C 1.871(8) . ?
N1C C1C 1.448(10) . ?
N2C C2C 1.408(9) . ?
N3C C16C 1.474(9) . ?
N3C C15C 1.486(9) . ?
N3C C13C 1.499(9) . ?
N4C C14C 1.486(9) . ?
N4C C18C 1.493(9) . ?
N4C C17C 1.507(9) . ?
C1C C6C 1.406(10) . ?
C1C C2C 1.409(11) . ?
C2C C3C 1.403(10) . ?
C3C C4C 1.380(10) . ?
C4C C5C 1.384(11) . ?
C5C C6C 1.379(11) . ?
C13C C14C 1.506(11) . ?
